data_1567500
loop_
_publ_author_name
'Bartkowski, Krzysztof'
'Zimmermann Crocomo, Paola'
'Kochman, Micha\/l Andrzej'
'Kumar, Dharmandra'
'Kubas, Adam'
'Data, Przemys\/law'
'Lindner, Marcin'

_publ_section_title
;
 Tandem rigidification and \p-extension as a key tool for the development
 of a narrow linewidth yellow hyperfluorescent OLED system
;
_journal_name_full 'Chemical Science'
_journal_paper_doi 10.1039/D2SC03342A
_journal_year 2022
_chemical_formula_moiety 'C44 H46 N2 O2'
_chemical_formula_sum 'C44 H46 N2 O2'
_chemical_formula_weight 634.868
_chemical_name_systematic
6-(3,6-di-tert-butyl-9H-carbazol-9-yl)-2-(2,6-diisopropylphenyl)-1H-benzo[de]isoquinoline-1,3(2H)-dione
_space_group_crystal_system monoclinic
_space_group_IT_number 14
_space_group_name_Hall '-P 2ybc'
_space_group_name_H-M_alt 'P 1 21/c 1'
_symmetry_Int_Tables_number 14
_audit_block_doi 10.5517/ccdc.csd.cc2c2lfh
_audit_creation_date 2022-05-19
_audit_creation_method
;
Olex2 1.5
(compiled 2022.04.07 svn.rca3783a0 for OlexSys, GUI svn.r6498)
;
_audit_update_record
;
2022-06-06 deposited with the CCDC.	2022-08-18 downloaded from the CCDC.
;
_cell_angle_alpha 90
_cell_angle_beta 108.270(3)
_cell_angle_gamma 90
_cell_formula_units_Z 4
_cell_length_a 17.2674(6)
_cell_length_b 9.7620(3)
_cell_length_c 22.2538(7)
_cell_measurement_reflns_used 7292
_cell_measurement_temperature 99.95(16)
_cell_measurement_theta_max 70.5700
_cell_measurement_theta_min 4.1740
_cell_volume 3562.1(2)
_computing_cell_refinement 'CrysAlisPro 1.171.40.45a (Rigaku OD, 2019)'
_computing_data_collection 'CrysAlisPro 1.171.40.45a (Rigaku OD, 2019)'
_computing_data_reduction 'CrysAlisPro 1.171.40.45a (Rigaku OD, 2019)'
_computing_molecular_graphics 'Olex2 1.5 (Dolomanov et al., 2009)'
_computing_publication_material 'Olex2 1.5 (Dolomanov et al., 2009)'
_computing_structure_refinement 'olex2.refine 1.5 (Bourhis et al., 2015)'
_diffrn_ambient_environment N~2~
_diffrn_ambient_temperature 99.95(16)
_diffrn_detector 'CCD plate'
_diffrn_detector_area_resol_mean 16.2974
_diffrn_detector_type Eos
_diffrn_measured_fraction_theta_full 0.9991
_diffrn_measured_fraction_theta_max 0.9950
_diffrn_measurement_details
;
List of Runs (angles in degrees, time in seconds):

  # Type    Start    End  Width  t~exp~   \w     \q     \k     \f   Frames
#--------------------------------------------------------------------------
  1  \w     40.00  67.00   1.00    9.20    --    0.00  57.00  60.00   27
  2  \w      2.00  29.00   1.00    9.20    --    0.00 -77.00 -90.00   27
  3  \w     37.00  73.00   1.00   36.81    --   36.91-125.00-180.00   36
  4  \w     16.00  82.00   1.00   36.81    --   36.91  37.00 120.00   66
  5  \w     51.00  85.00   1.00   36.81    --   36.91-125.00   0.00   34
  6  \w     17.00  99.00   1.00   36.81    --   36.91  37.00  30.00   82
  7  \w     34.00  59.00   1.00   36.81    --   36.91 -37.00 120.00   25
  8  \w    -32.00  55.00   1.00   36.81    --   36.91 -57.00-120.00   87
  9  \w     71.00  98.00   1.00   50.00    --  108.00-111.00-180.00   27
 10  \w    144.00 171.00   1.00   50.00    --  108.00 111.00-180.00   27
 11  \w     38.00  67.00   1.00   50.00    --  108.00-111.00-180.00   29
 12  \w     62.00 103.00   1.00   50.00    --  108.00 178.00 -60.00   41
 13  \w     43.00  73.00   1.00   50.00    --  108.00 -37.00  90.00   30
 14  \w     79.00 106.00   1.00   50.00    --  108.00 -37.00  90.00   27
 15  \w     91.00 128.00   1.00   50.00    --  108.00 -63.00  60.00   37
 16  \w     72.00 133.00   1.00   50.00    --  108.00 -25.00   0.00   61
 17  \w     51.00  77.00   1.00   50.00    --  108.00 -25.00 -60.00   26
 18  \w     41.00  87.00   1.00   50.00    --  108.00 -50.00  60.00   46
 19  \w     80.00 109.00   1.00   50.00    --  108.00 -25.00 150.00   29
 20  \w     40.00 107.00   1.00   50.00    --  108.00 -37.00-172.00   67
 21  \w     93.00 135.00   1.00   50.00    --  108.00 -25.00 -60.00   42
 22  \w    143.00 176.00   1.00   50.00    --  108.00  37.00-150.00   33
 23  \w     78.00 154.00   1.00   50.00    --  108.00  25.00   0.00   76
 24  \w     77.00 119.00   1.00   50.00    --  108.00 -63.00   0.00   42
 25  \w     71.00 104.00   1.00   50.00    --  108.00 -91.00-120.00   33
 26  \w    121.00 146.00   1.00   50.00    --  108.00 178.00 -60.00   25
 27  \w     90.00 128.00   1.00   50.00    --  108.00 -63.00-180.00   38
 28  \w     57.00  84.00   1.00   50.00    --  108.00 -91.00 120.00   27
 29  \w    111.00 140.00   1.00   50.00    --  108.00 178.00  60.00   29
 30  \w     93.00 162.00   1.00   50.00    --  108.00  63.00  30.00   69
 31  \w    139.00 166.00   1.00   50.00    --  108.00  50.00 -60.00   27
 32  \w    105.00 130.00   1.00   50.00    --  108.00  50.00 -60.00   25
 33  \w     88.00 113.00   1.00   50.00    --  108.00  37.00   0.00   25
 34  \w     45.00  70.00   1.00   50.00    --  108.00 -12.00 150.00   25
 35  \w    108.00 135.00   1.00   50.00    --  108.00 -12.00 150.00   27
 36  \w    105.00 130.00   1.00   50.00    --  108.00 111.00 -30.00   25
 37  \w     40.00  66.00   1.00   50.00    --  108.00 -63.00  60.00   26
 38  \w     88.00 115.00   1.00   50.00    --  108.00 -77.00-150.00   27
;
_diffrn_measurement_device 'four-circle diffractometer'
_diffrn_measurement_device_type 'SuperNova, Dual, Cu at home/near, Eos'
_diffrn_measurement_method '\w scans'
_diffrn_orient_matrix_type 'CrysAlisPro convention (1999,Acta A55,543-557)'
_diffrn_orient_matrix_UB_11 -0.0830761000
_diffrn_orient_matrix_UB_12 -0.0057387000
_diffrn_orient_matrix_UB_13 -0.0524668000
_diffrn_orient_matrix_UB_21 0.0400117000
_diffrn_orient_matrix_UB_22 -0.0749217000
_diffrn_orient_matrix_UB_23 -0.0435787000
_diffrn_orient_matrix_UB_31 -0.0181890000
_diffrn_orient_matrix_UB_32 -0.1387161000
_diffrn_orient_matrix_UB_33 0.0257327000
_diffrn_radiation_monochromator mirror
_diffrn_radiation_probe x-ray
_diffrn_radiation_type 'Cu K\a'
_diffrn_radiation_wavelength 1.54184
_diffrn_reflns_av_R_equivalents 0.0374
_diffrn_reflns_av_unetI/netI 0.0359
_diffrn_reflns_Laue_measured_fraction_full 0.9991
_diffrn_reflns_Laue_measured_fraction_max 0.9950
_diffrn_reflns_limit_h_max 21
_diffrn_reflns_limit_h_min -19
_diffrn_reflns_limit_k_max 9
_diffrn_reflns_limit_k_min -11
_diffrn_reflns_limit_l_max 27
_diffrn_reflns_limit_l_min -25
_diffrn_reflns_number 22025
_diffrn_reflns_point_group_measured_fraction_full 0.9991
_diffrn_reflns_point_group_measured_fraction_max 0.9950
_diffrn_reflns_theta_full 67.6840
_diffrn_reflns_theta_max 70.67
_diffrn_reflns_theta_min 2.69
_diffrn_source 'micro-focus sealed X-ray tube'
_diffrn_source_type 'SuperNova (Cu) X-ray Source'
_exptl_absorpt_coefficient_mu 0.555
_exptl_absorpt_correction_T_max 1.00000
_exptl_absorpt_correction_T_min 0.39124
_exptl_absorpt_correction_type multi-scan
_exptl_absorpt_process_details
;
CrysAlisPro 1.171.40.45a (Rigaku Oxford Diffraction, 2019)
Empirical absorption correction using spherical harmonics,
 implemented in SCALE3 ABSPACK scaling algorithm.
;
_exptl_crystal_density_diffrn 1.184
_exptl_crystal_density_method 'not measured'
_exptl_crystal_description block
_exptl_crystal_F_000 1364.059
_exptl_crystal_recrystallization_method 'Re-crystallisation from solvent'
_exptl_crystal_size_max 0.1
_exptl_crystal_size_mid 0.03
_exptl_crystal_size_min 0.01
_refine_diff_density_max 0.9962
_refine_diff_density_min -0.4716
_refine_diff_density_rms 0.0854
_refine_ls_d_res_high 0.8170
_refine_ls_d_res_low 16.3969
_refine_ls_goodness_of_fit_ref 1.0543
_refine_ls_hydrogen_treatment constr
_refine_ls_matrix_type full
_refine_ls_number_constraints 96
_refine_ls_number_parameters 495
_refine_ls_number_reflns 6805
_refine_ls_number_restraints 0
_refine_ls_restrained_S_all 1.0543
_refine_ls_R_factor_all 0.0942
_refine_ls_R_factor_gt 0.0764
_refine_ls_shift/su_max 0.0001
_refine_ls_shift/su_mean 0.0000
_refine_ls_structure_factor_coef Fsqd
_refine_ls_weighting_details 'w=1/[\s^2^(Fo^2^)+(0.0666P)^2^+6.0025P] where P=(Fo^2^+2Fc^2^)/3'
_refine_ls_weighting_scheme calc
_refine_ls_wR_factor_gt 0.1827
_refine_ls_wR_factor_ref 0.1932
_reflns_Friedel_coverage 0.0
_reflns_limit_h_max 20
_reflns_limit_h_min -21
_reflns_limit_k_max 11
_reflns_limit_k_min 0
_reflns_limit_l_max 27
_reflns_limit_l_min 0
_reflns_number_gt 5423
_reflns_number_total 6805
_reflns_threshold_expression I>=2u(I)
_cod_data_source_file d2sc03342a2.cif
_cod_data_source_block ml91_01
_cod_database_code 1567500
_chemical_oxdiff_formula 'C44 H46 N2 O2'
_olex2_refinement_description
;
1. Fixed Uiso
 At 1.2 times of:
  All C(H) groups, All C(H,H) groups
 At 1.5 times of:
  All H(C) groups, All C(H,H,H) groups
2. Others
 Sof(H42a)=Sof(C44)=Sof(H44d)=Sof(H44e)=Sof(H44f)=Sof(C43)=Sof(H43d)=Sof(H43e)=
 Sof(H43f)=1-FVAR(1)
 Sof(H42)=Sof(C44A)=Sof(H44a)=Sof(H44b)=Sof(H44c)=Sof(C43A)=Sof(H43a)=
 Sof(H43b)=Sof(H43c)=FVAR(1)
 Sof(C20A)=Sof(C18A)=Sof(H20a)=Sof(H20b)=Sof(H20c)=Sof(H18a)=Sof(H18b)=
 Sof(H18c)=Sof(C19A)=Sof(H)=Sof(H5b)=Sof(H5c)=Sof(H19a)=Sof(H19b)=Sof(H19c)=1-
 FVAR(2)
 Sof(C20)=Sof(C18)=Sof(H20d)=Sof(H20e)=Sof(H20f)=Sof(H18d)=Sof(H18e)=Sof(H18f)=
 Sof(C19)=Sof(H19d)=Sof(H19e)=Sof(H19f)=FVAR(2)
 Fixed U22: H(11.123435)
3.a Ternary CH refined with riding coordinates:
 C39(H39), C42(H42), C42(H42a)
3.b Aromatic/amide H refined with riding coordinates:
 C5(H5), C29(H29), C23(H23), C3(H3), C22(H22), C35(H35), C2(H2), C27(H27),
 C28(H28), C11(H11), C8(H8), C37(H37), C10(H10), C36(H36)
3.c Idealised Me refined as rotating group:
 C14(H14a,H14b,H14c), C15(H15a,H15b,H15c), C16(H16a,H16b,H16c), C41(H41a,H41b,
 H41c), C40(H40a,H40b,H40c), C44A(H44a,H44b,H44c), C43A(H43a,H43b,H43c),
 C44(H44d,H44e,H44f), C43(H43d,H43e,H43f), C20(H20d,H20e,H20f), C20A(H20a,H20b,
 H20c), C18(H18d,H18e,H18f), C18A(H18a,H18b,H18c), C19(H19d,H19e,H19f),
 C19A(H19a,H19b,H19c)
;
_olex2_submission_special_instructions 'No special instructions were received'
_oxdiff_exptl_absorpt_empirical_details
;
Empirical correction (ABSPACK) includes:
- Absorption correction using spherical harmonics
- Frame scaling
;
_oxdiff_exptl_absorpt_empirical_full_max 1.622
_oxdiff_exptl_absorpt_empirical_full_min 0.520

loop_
_space_group_symop_id
_space_group_symop_operation_xyz
1 x,y,z
2 -x,y+1/2,-z+1/2
3 -x,-y,-z
4 x,-y-1/2,z-1/2

loop_
_atom_site_label
_atom_site_type_symbol
_atom_site_fract_x
_atom_site_fract_y
_atom_site_fract_z
_atom_site_U_iso_or_equiv
_atom_site_adp_type
_atom_site_occupancy
_atom_site_refinement_flags_posn
_atom_site_disorder_group
O1 O 0.26276(13) 0.6203(2) 0.24560(9) 0.0388(5) Uani 1.000000 . .
O2 O 0.22341(14) 0.9053(2) 0.07811(10) 0.0387(5) Uani 1.000000 . .
N1 N 0.27593(14) 1.2015(3) 0.38589(11) 0.0320(5) Uani 1.000000 . .
N2 N 0.23937(14) 0.7620(2) 0.16213(10) 0.0278(5) Uani 1.000000 . .
C1 C 0.33524(16) 1.2269(3) 0.44358(13) 0.0273(6) Uani 1.000000 . .
C2 C 0.41037(17) 1.1645(3) 0.47088(14) 0.0313(6) Uani 1.000000 . .
H2 H 0.42683(17) 1.0907(3) 0.45140(14) 0.0376(7) Uiso 1.000000 R .
C3 C 0.45975(16) 1.2154(3) 0.52777(13) 0.0295(6) Uani 1.000000 . .
H3 H 0.51008(16) 1.1740(3) 0.54645(13) 0.0354(7) Uiso 1.000000 R .
C4 C 0.43763(16) 1.3271(3) 0.55892(13) 0.0278(6) Uani 1.000000 . .
C5 C 0.36193(16) 1.3875(3) 0.53063(13) 0.0265(6) Uani 1.000000 . .
H5 H 0.34533(16) 1.4605(3) 0.55050(13) 0.0317(7) Uiso 1.000000 R .
C6 C 0.31073(16) 1.3396(3) 0.47276(13) 0.0253(5) Uani 1.000000 . .
C7 C 0.23190(16) 1.3836(3) 0.43083(12) 0.0276(6) Uani 1.000000 . .
C8 C 0.17829(18) 1.4882(3) 0.43376(13) 0.0360(7) Uani 1.000000 . .
H8 H 0.19094(18) 1.5459(3) 0.46876(13) 0.0432(8) Uiso 1.000000 R .
C9 C 0.1060(2) 1.5066(4) 0.38459(15) 0.0433(8) Uani 1.000000 . .
C10 C 0.08876(18) 1.4174(4) 0.33281(14) 0.0389(7) Uani 1.000000 . .
H10 H 0.04065(18) 1.4297(4) 0.29966(14) 0.0467(9) Uiso 1.000000 R .
C11 C 0.14011(17) 1.3118(3) 0.32884(13) 0.0344(7) Uani 1.000000 . .
H11 H 0.12650(17) 1.2524(3) 0.29443(13) 0.0412(8) Uiso 1.000000 R .
C12 C 0.21284(17) 1.2972(3) 0.37798(13) 0.0296(6) Uani 1.000000 . .
C13 C 0.49942(17) 1.3809(3) 0.61988(14) 0.0309(6) Uani 1.000000 . .
C14 C 0.52811(19) 1.2657(3) 0.66890(15) 0.0376(7) Uani 1.000000 . .
H14a H 0.4829(4) 1.2338(16) 0.6814(8) 0.0564(10) Uiso 1.000000 GR .
H14b H 0.5494(13) 1.1914(10) 0.6506(4) 0.0564(10) Uiso 1.000000 GR .
H14c H 0.5699(10) 1.2999(7) 0.7053(5) 0.0564(10) Uiso 1.000000 GR .
C15 C 0.57271(19) 1.4409(3) 0.60350(16) 0.0422(8) Uani 1.000000 . .
H15a H 0.6129(7) 1.472(2) 0.6415(2) 0.0633(11) Uiso 1.000000 GR .
H15b H 0.5960(9) 1.3716(8) 0.5839(11) 0.0633(11) Uiso 1.000000 GR .
H15c H 0.5549(3) 1.5166(16) 0.5749(9) 0.0633(11) Uiso 1.000000 GR .
C16 C 0.4637(2) 1.4932(3) 0.65101(15) 0.0406(7) Uani 1.000000 . .
H16a H 0.4174(9) 1.4579(8) 0.6612(10) 0.0609(11) Uiso 1.000000 GR .
H16b H 0.5042(5) 1.5233(18) 0.6891(6) 0.0609(11) Uiso 1.000000 GR .
H16c H 0.4469(14) 1.5691(11) 0.6224(5) 0.0609(11) Uiso 1.000000 GR .
C17 C 0.0469(3) 1.6210(5) 0.3871(2) 0.093(2) Uani 1.000000 . .
C21 C 0.27358(17) 1.0857(3) 0.34645(13) 0.0321(6) Uani 1.000000 . .
C22 C 0.27322(18) 0.9549(3) 0.37058(14) 0.0338(6) Uani 1.000000 . .
H22 H 0.27568(18) 0.9421(3) 0.41255(14) 0.0406(8) Uiso 1.000000 R .
C23 C 0.26904(18) 0.8411(3) 0.33030(13) 0.0342(6) Uani 1.000000 . .
H23 H 0.27154(18) 0.7526(3) 0.34629(13) 0.0411(8) Uiso 1.000000 R .
C24 C 0.26130(16) 0.8612(3) 0.26765(12) 0.0301(6) Uani 1.000000 . .
C25 C 0.26002(16) 0.9922(3) 0.24138(13) 0.0292(6) Uani 1.000000 . .
C26 C 0.26891(17) 1.1098(3) 0.28244(13) 0.0306(6) Uani 1.000000 . .
C27 C 0.27190(17) 1.2383(3) 0.25711(14) 0.0320(6) Uani 1.000000 . .
H27 H 0.27938(17) 1.3145(3) 0.28342(14) 0.0384(8) Uiso 1.000000 R .
C28 C 0.26413(19) 1.2571(3) 0.19410(15) 0.0368(7) Uani 1.000000 . .
H28 H 0.26706(19) 1.3445(3) 0.17835(15) 0.0441(8) Uiso 1.000000 R .
C29 C 0.25172(19) 1.1424(3) 0.15386(14) 0.0344(7) Uani 1.000000 . .
H29 H 0.24441(19) 1.1543(3) 0.11098(14) 0.0413(8) Uiso 1.000000 R .
C30 C 0.25035(17) 1.0123(3) 0.17774(14) 0.0313(6) Uani 1.000000 . .
C31 C 0.23643(17) 0.8939(3) 0.13440(15) 0.0318(6) Uani 1.000000 . .
C32 C 0.25536(17) 0.7369(3) 0.22662(13) 0.0302(6) Uani 1.000000 . .
C33 C 0.22110(18) 0.6453(3) 0.11956(12) 0.0282(6) Uani 1.000000 . .
C34 C 0.28104(19) 0.5949(3) 0.09548(13) 0.0312(6) Uani 1.000000 . .
C35 C 0.2623(2) 0.4787(3) 0.05703(14) 0.0372(7) Uani 1.000000 . .
H35 H 0.3013(2) 0.4419(3) 0.04081(14) 0.0447(8) Uiso 1.000000 R .
C36 C 0.1865(2) 0.4177(3) 0.04282(16) 0.0457(8) Uani 1.000000 . .
H36 H 0.1747(2) 0.3405(3) 0.01710(16) 0.0548(10) Uiso 1.000000 R .
C37 C 0.1282(2) 0.4714(3) 0.06675(16) 0.0442(8) Uani 1.000000 . .
H37 H 0.0775(2) 0.4291(3) 0.05699(16) 0.0531(10) Uiso 1.000000 R .
C38 C 0.1435(2) 0.5876(3) 0.10523(13) 0.0339(7) Uani 1.000000 . .
C39 C 0.36344(19) 0.6623(3) 0.10878(14) 0.0360(7) Uani 1.000000 . .
H39 H 0.36355(19) 0.7456(3) 0.13332(14) 0.0432(8) Uiso 1.000000 R .
C40 C 0.4324(2) 0.5720(4) 0.14687(18) 0.0596(11) Uani 1.000000 . .
H40a H 0.4235(10) 0.547(3) 0.1859(7) 0.0894(16) Uiso 1.000000 GR .
H40b H 0.4345(12) 0.4907(15) 0.1232(6) 0.0894(16) Uiso 1.000000 GR .
H40c H 0.4830(3) 0.6207(12) 0.1557(12) 0.0894(16) Uiso 1.000000 GR .
C41 C 0.3764(2) 0.7048(4) 0.04557(17) 0.0476(9) Uani 1.000000 . .
H41a H 0.3772(16) 0.6244(4) 0.0209(6) 0.0714(13) Uiso 1.000000 GR .
H41b H 0.3326(9) 0.764(2) 0.0225(6) 0.0714(13) Uiso 1.000000 GR .
H41c H 0.4273(8) 0.752(2) 0.05415(17) 0.0714(13) Uiso 1.000000 GR .
C42 C 0.07701(19) 0.6466(3) 0.12910(14) 0.0360(7) Uani 1.000000 . .
H42 H 0.09474(19) 0.7370(3) 0.14747(14) 0.0432(8) Uiso 0.787(10) R 1
H42a H 0.10528(19) 0.6962(3) 0.16810(14) 0.0432(8) Uiso 0.213(10) R 2
C18A C 0.0543(6) 1.7247(9) 0.3174(4) 0.065(3) Uani 0.491(7) . 1
H18a H 0.041(4) 1.667(2) 0.2805(8) 0.097(4) Uiso 0.491(7) GR 1
H18b H 0.017(3) 1.800(4) 0.310(2) 0.097(4) Uiso 0.491(7) GR 1
H18c H 0.1087(12) 1.759(6) 0.3263(13) 0.097(4) Uiso 0.491(7) GR 1
C19A C -0.0297(5) 1.5953(13) 0.3679(6) 0.086(4) Uani 0.491(7) . 1
H19a H -0.0443(11) 1.555(8) 0.3265(19) 0.129(6) Uiso 0.491(7) GR 1
H19b H -0.0427(10) 1.533(7) 0.397(2) 0.129(6) Uiso 0.491(7) GR 1
H19c H -0.0597(5) 1.6789(19) 0.366(4) 0.129(6) Uiso 0.491(7) GR 1
C20A C 0.0843(17) 1.722(2) 0.4363(11) 0.079(8) Uani 0.491(7) . 1
H20a H 0.049(3) 1.800(5) 0.431(3) 0.119(12) Uiso 0.491(7) GR 1
H20b H 0.092(5) 1.682(4) 0.4772(11) 0.119(12) Uiso 0.491(7) GR 1
H20c H 0.136(3) 1.750(7) 0.433(3) 0.119(12) Uiso 0.491(7) GR 1
C43A C 0.0643(4) 0.5547(6) 0.1807(3) 0.0516(14) Uani 0.787(10) . 1
H43a H 0.0221(16) 0.592(2) 0.1953(12) 0.077(2) Uiso 0.787(10) GR 1
H43b H 0.049(2) 0.4646(11) 0.1639(6) 0.077(2) Uiso 0.787(10) GR 1
H43c H 0.1141(7) 0.549(3) 0.2154(8) 0.077(2) Uiso 0.787(10) GR 1
C44A C -0.0036(3) 0.6637(5) 0.0757(2) 0.0465(15) Uani 0.787(10) . 1
H44a H -0.0426(7) 0.708(3) 0.0918(4) 0.070(2) Uiso 0.787(10) GR 1
H44b H 0.0052(5) 0.718(3) 0.0425(7) 0.070(2) Uiso 0.787(10) GR 1
H44c H -0.0239(11) 0.5753(6) 0.0592(11) 0.070(2) Uiso 0.787(10) GR 1
C18 C -0.0040(4) 1.5492(8) 0.4407(3) 0.050(2) Uani 0.509(7) . 2
H18d H -0.042(2) 1.615(2) 0.447(2) 0.075(3) Uiso 0.509(7) GR 2
H18e H -0.033(3) 1.467(3) 0.4226(12) 0.075(3) Uiso 0.509(7) GR 2
H18f H 0.0359(6) 1.528(5) 0.4806(9) 0.075(3) Uiso 0.509(7) GR 2
C19 C -0.0258(5) 1.6405(9) 0.3317(4) 0.049(2) Uani 0.509(7) . 2
H19d H -0.0538(19) 1.5546(14) 0.3205(16) 0.073(3) Uiso 0.509(7) GR 2
H19e H -0.0615(16) 1.706(4) 0.3417(9) 0.073(3) Uiso 0.509(7) GR 2
H19f H -0.0097(5) 1.674(5) 0.2968(9) 0.073(3) Uiso 0.509(7) GR 2
C20 C 0.0848(13) 1.747(2) 0.4225(10) 0.049(3) Uani 0.509(7) . 2
H20d H 0.0428(13) 1.806(3) 0.427(3) 0.074(5) Uiso 0.509(7) GR 2
H20e H 0.120(3) 1.721(2) 0.4637(13) 0.074(5) Uiso 0.509(7) GR 2
H20f H 0.116(3) 1.793(4) 0.3997(16) 0.074(5) Uiso 0.509(7) GR 2
C43 C 0.0223(14) 0.5459(18) 0.1465(11) 0.048(5) Uani 0.213(10) . 2
H43d H 0.001(6) 0.586(5) 0.178(5) 0.071(8) Uiso 0.213(10) GR 2
H43e H -0.022(5) 0.523(10) 0.1095(17) 0.071(8) Uiso 0.213(10) GR 2
H43f H 0.053(2) 0.465(6) 0.164(6) 0.071(8) Uiso 0.213(10) GR 2
C44 C 0.0301(11) 0.7546(18) 0.0821(8) 0.047(5) Uani 0.213(10) . 2
H44d H 0.008(7) 0.714(4) 0.0410(15) 0.070(8) Uiso 0.213(10) GR 2
H44e H -0.013(5) 0.790(10) 0.096(3) 0.070(8) Uiso 0.213(10) GR 2
H44f H 0.066(2) 0.828(7) 0.080(5) 0.070(8) Uiso 0.213(10) GR 2

loop_
_atom_site_aniso_label
_atom_site_aniso_U_11
_atom_site_aniso_U_22
_atom_site_aniso_U_33
_atom_site_aniso_U_12
_atom_site_aniso_U_13
_atom_site_aniso_U_23
O1 0.0424(12) 0.0441(13) 0.0288(10) -0.0002(10) 0.0095(9) 0.0025(9)
O2 0.0512(13) 0.0326(11) 0.0338(11) -0.0030(10) 0.0155(10) 0.0042(9)
N1 0.0260(12) 0.0349(13) 0.0342(12) 0.0018(10) 0.0081(10) -0.0122(11)
N2 0.0347(13) 0.0258(12) 0.0229(11) 0.0001(10) 0.0091(9) -0.0058(9)
C1 0.0239(13) 0.0284(14) 0.0324(14) -0.0019(11) 0.0127(11) -0.0067(11)
C2 0.0280(14) 0.0278(14) 0.0430(16) 0.0039(11) 0.0183(12) -0.0067(12)
C3 0.0215(13) 0.0287(14) 0.0388(15) 0.0036(11) 0.0101(11) -0.0021(12)
C4 0.0254(13) 0.0248(13) 0.0343(14) 0.0011(11) 0.0110(11) -0.0004(11)
C5 0.0253(13) 0.0237(13) 0.0316(14) 0.0038(11) 0.0108(11) -0.0031(11)
C6 0.0228(13) 0.0248(13) 0.0317(13) 0.0022(10) 0.0133(11) -0.0016(11)
C7 0.0240(13) 0.0331(15) 0.0269(13) 0.0036(11) 0.0098(11) -0.0029(11)
C8 0.0345(16) 0.0425(17) 0.0272(14) 0.0116(13) 0.0043(12) -0.0101(13)
C9 0.0378(17) 0.052(2) 0.0333(16) 0.0180(15) 0.0013(13) -0.0062(14)
C10 0.0285(15) 0.054(2) 0.0298(15) 0.0063(14) 0.0022(12) -0.0038(14)
C11 0.0291(14) 0.0456(18) 0.0283(14) 0.0005(13) 0.0088(11) -0.0093(13)
C12 0.0263(14) 0.0345(15) 0.0305(14) -0.0013(12) 0.0127(11) -0.0066(12)
C13 0.0274(14) 0.0273(14) 0.0353(15) 0.0014(11) 0.0060(12) 0.0001(12)
C14 0.0334(16) 0.0336(16) 0.0410(16) 0.0022(13) 0.0048(13) 0.0027(13)
C15 0.0360(17) 0.0386(17) 0.0477(18) -0.0075(14) 0.0069(14) 0.0010(15)
C16 0.0383(17) 0.0386(17) 0.0367(16) 0.0087(14) 0.0001(13) -0.0076(14)
C17 0.062(3) 0.090(4) 0.086(3) 0.053(3) -0.032(2) -0.046(3)
C21 0.0257(14) 0.0393(16) 0.0313(14) 0.0024(12) 0.0090(11) -0.0061(12)
C22 0.0377(16) 0.0301(15) 0.0296(14) 0.0048(12) 0.0048(12) -0.0027(12)
C23 0.0378(16) 0.0336(15) 0.0302(14) 0.0028(13) 0.0091(12) 0.0018(12)
C24 0.0240(13) 0.0426(17) 0.0229(13) -0.0012(12) 0.0064(10) 0.0016(12)
C25 0.0220(13) 0.0288(14) 0.0372(15) 0.0007(11) 0.0100(11) 0.0044(12)
C26 0.0247(13) 0.0346(15) 0.0328(14) -0.0003(12) 0.0095(11) -0.0011(12)
C27 0.0294(14) 0.0359(16) 0.0348(15) 0.0013(12) 0.0158(12) -0.0054(12)
C28 0.0449(17) 0.0293(15) 0.0426(17) -0.0026(13) 0.0230(14) 0.0016(13)
C29 0.0421(17) 0.0315(15) 0.0355(15) -0.0008(13) 0.0205(13) 0.0034(12)
C30 0.0308(15) 0.0286(15) 0.0355(15) -0.0011(12) 0.0119(12) -0.0034(12)
C31 0.0245(14) 0.0248(14) 0.0471(18) -0.0021(11) 0.0127(12) -0.0079(12)
C32 0.0295(14) 0.0338(16) 0.0270(13) 0.0018(12) 0.0084(11) 0.0011(12)
C33 0.0429(16) 0.0206(13) 0.0219(12) -0.0033(12) 0.0115(11) -0.0021(10)
C34 0.0439(17) 0.0243(14) 0.0263(13) -0.0024(12) 0.0125(12) -0.0016(11)
C35 0.0536(19) 0.0277(15) 0.0367(16) -0.0032(14) 0.0232(14) -0.0070(12)
C36 0.066(2) 0.0293(16) 0.0475(19) -0.0156(15) 0.0266(17) -0.0154(14)
C37 0.059(2) 0.0344(17) 0.0446(18) -0.0201(15) 0.0231(16) -0.0123(14)
C38 0.0480(18) 0.0283(15) 0.0285(14) -0.0103(13) 0.0164(13) -0.0024(12)
C39 0.0408(17) 0.0311(15) 0.0372(16) 0.0001(13) 0.0139(13) -0.0118(13)
C40 0.059(2) 0.057(2) 0.052(2) 0.0162(19) 0.0016(18) -0.0135(18)
C41 0.051(2) 0.049(2) 0.052(2) -0.0147(16) 0.0302(17) -0.0149(16)
C42 0.0429(17) 0.0366(16) 0.0318(15) -0.0123(14) 0.0165(13) -0.0071(13)
C18A 0.075(6) 0.067(6) 0.049(4) 0.038(5) 0.015(4) 0.009(4)
C19A 0.044(5) 0.135(11) 0.085(8) 0.046(6) 0.028(5) 0.014(7)
C20A 0.096(11) 0.081(14) 0.052(10) 0.071(10) 0.010(7) -0.008(9)
C43A 0.053(3) 0.069(3) 0.038(3) -0.015(3) 0.023(2) 0.005(2)
C44A 0.050(3) 0.051(3) 0.040(2) -0.007(2) 0.017(2) -0.006(2)
C18 0.047(4) 0.058(5) 0.055(4) 0.019(3) 0.030(3) 0.001(3)
C19 0.044(4) 0.061(5) 0.033(4) 0.027(4) 0.001(3) 0.004(3)
C20 0.046(6) 0.045(6) 0.051(9) 0.026(5) 0.007(5) 0.009(5)
C43 0.057(13) 0.040(9) 0.056(13) -0.008(9) 0.033(11) -0.006(9)
C44 0.057(11) 0.039(11) 0.047(9) -0.002(8) 0.020(8) -0.004(7)

loop_
_atom_type_symbol
_atom_type_scat_dispersion_real
_atom_type_scat_dispersion_imag
_atom_type_scat_Cromer_Mann_a1
_atom_type_scat_Cromer_Mann_a2
_atom_type_scat_Cromer_Mann_a3
_atom_type_scat_Cromer_Mann_a4
_atom_type_scat_Cromer_Mann_b1
_atom_type_scat_Cromer_Mann_b2
_atom_type_scat_Cromer_Mann_b3
_atom_type_scat_Cromer_Mann_b4
_atom_type_scat_Cromer_Mann_c
_atom_type_scat_source
_atom_type_scat_dispersion_source
C 0.01920 0.00962 2.31000 1.02000 1.58860 0.86500 20.84390 10.20750 0.56870 51.65120 0.21560 'International Tables Volume C Table 6.1.1.4 (pp. 500-502)' 'Henke, Gullikson and Davis, At. Data and Nucl. Data Tables, 1993, 54, 2'
H 0.00000 0.00000 0.49300 0.32291 0.14019 0.04081 10.51090 26.12570 3.14236 57.79970 0.00304 'International Tables Volume C Table 6.1.1.4 (pp. 500-502)' 'Henke, Gullikson and Davis, At. Data and Nucl. Data Tables, 1993, 54, 2'
N 0.03256 0.01839 12.21260 3.13220 2.01250 1.16630 0.00570 9.89330 28.99750 0.58260 -11.52900 'International Tables Volume C Table 6.1.1.4 (pp. 500-502)' 'Henke, Gullikson and Davis, At. Data and Nucl. Data Tables, 1993, 54, 2'
O 0.05239 0.03377 3.04850 2.28680 1.54630 0.86700 13.27710 5.70110 0.32390 32.90890 0.25080 'International Tables Volume C Table 6.1.1.4 (pp. 500-502)' 'Henke, Gullikson and Davis, At. Data and Nucl. Data Tables, 1993, 54, 2'

loop_
_citation_id
_citation_doi
_citation_year
1 10.1039/D2SC03342A 2022

loop_
_geom_angle_atom_site_label_1
_geom_angle_atom_site_label_2
_geom_angle_atom_site_label_3
_geom_angle
_geom_angle_site_symmetry_1
_geom_angle_site_symmetry_3
_geom_angle_publ_flag
C12 N1 C1 108.4(2) . . ?
C21 N1 C1 125.5(2) . . ?
C21 N1 C12 125.4(2) . . ?
C32 N2 C31 125.0(2) . . ?
C33 N2 C31 117.2(2) . . ?
C33 N2 C32 117.8(2) . . ?
C2 C1 N1 129.9(2) . . ?
C6 C1 N1 108.9(2) . . ?
C6 C1 C2 121.0(2) . . ?
H2 C2 C1 121.06(16) . . ?
C3 C2 C1 117.9(3) . . ?
C3 C2 H2 121.06(16) . . ?
H3 C3 C2 118.44(16) . . ?
C4 C3 C2 123.1(3) . . ?
C4 C3 H3 118.44(16) . . ?
C5 C4 C3 117.8(2) . . ?
C13 C4 C3 118.7(2) . . ?
C13 C4 C5 123.3(2) . . ?
H5 C5 C4 119.70(16) . . ?
C6 C5 C4 120.6(2) . . ?
C6 C5 H5 119.70(15) . . ?
C5 C6 C1 119.5(2) . . ?
C7 C6 C1 106.9(2) . . ?
C7 C6 C5 133.5(2) . . ?
C8 C7 C6 133.5(3) . . ?
C12 C7 C6 106.7(2) . . ?
C12 C7 C8 119.7(3) . . ?
H8 C8 C7 119.87(16) . . ?
C9 C8 C7 120.3(3) . . ?
C9 C8 H8 119.87(18) . . ?
C10 C9 C8 118.3(3) . . ?
C17 C9 C8 120.8(3) . . ?
C17 C9 C10 120.9(3) . . ?
H10 C10 C9 118.58(18) . . ?
C11 C10 C9 122.8(3) . . ?
C11 C10 H10 118.58(17) . . ?
H11 C11 C10 121.10(17) . . ?
C12 C11 C10 117.8(3) . . ?
C12 C11 H11 121.10(17) . . ?
C7 C12 N1 109.1(2) . . ?
C11 C12 N1 129.9(3) . . ?
C11 C12 C7 121.0(3) . . ?
C14 C13 C4 110.9(2) . . ?
C15 C13 C4 108.5(2) . . ?
C15 C13 C14 109.9(2) . . ?
C16 C13 C4 112.3(2) . . ?
C16 C13 C14 106.8(2) . . ?
C16 C13 C15 108.3(3) . . ?
H14a C14 C13 109.5 . . ?
H14b C14 C13 109.5 . . ?
H14b C14 H14a 109.5 . . ?
H14c C14 C13 109.5 . . ?
H14c C14 H14a 109.5 . . ?
H14c C14 H14b 109.5 . . ?
H15a C15 C13 109.5 . . ?
H15b C15 C13 109.5 . . ?
H15b C15 H15a 109.5 . . ?
H15c C15 C13 109.5 . . ?
H15c C15 H15a 109.5 . . ?
H15c C15 H15b 109.5 . . ?
H16a C16 C13 109.5 . . ?
H16b C16 C13 109.5 . . ?
H16b C16 H16a 109.5 . . ?
H16c C16 C13 109.5 . . ?
H16c C16 H16a 109.5 . . ?
H16c C16 H16b 109.5 . . ?
C18A C17 C9 98.2(4) . . ?
C19A C17 C9 118.5(7) . . ?
C19A C17 C18A 99.1(7) . . ?
C20A C17 C9 112.1(10) . . ?
C20A C17 C18A 97.3(10) . . ?
C20A C17 C19A 123.3(12) . . ?
C18 C17 C9 102.0(4) . . ?
C18 C17 C18A 155.6(4) . . ?
C18 C17 C19A 59.1(7) . . ?
C18 C17 C20A 87.7(11) . . ?
C19 C17 C9 117.9(4) . . ?
C19 C17 C18A 60.1(5) . . ?
C19 C17 C19A 39.1(6) . . ?
C19 C17 C20A 126.9(10) . . ?
C19 C17 C18 97.9(5) . . ?
C20 C17 C9 115.7(9) . . ?
C20 C17 C18A 82.1(9) . . ?
C20 C17 C19A 125.0(10) . . ?
C20 C17 C20A 15.2(15) . . ?
C20 C17 C18 101.1(9) . . ?
C20 C17 C19 117.0(9) . . ?
C22 C21 N1 119.7(3) . . ?
C26 C21 N1 118.0(3) . . ?
C26 C21 C22 122.3(3) . . ?
H22 C22 C21 120.54(17) . . ?
C23 C22 C21 118.9(3) . . ?
C23 C22 H22 120.54(17) . . ?
H23 C23 C22 119.98(17) . . ?
C24 C23 C22 120.0(3) . . ?
C24 C23 H23 119.98(18) . . ?
C25 C24 C23 122.5(3) . . ?
C32 C24 C23 117.9(3) . . ?
C32 C24 C25 119.6(2) . . ?
C26 C25 C24 118.4(3) . . ?
C30 C25 C24 122.4(3) . . ?
C30 C25 C26 119.2(3) . . ?
C25 C26 C21 117.7(3) . . ?
C27 C26 C21 124.1(3) . . ?
C27 C26 C25 118.2(3) . . ?
H27 C27 C26 118.96(17) . . ?
C28 C27 C26 122.1(3) . . ?
C28 C27 H27 118.96(18) . . ?
H28 C28 C27 120.39(18) . . ?
C29 C28 C27 119.2(3) . . ?
C29 C28 H28 120.39(17) . . ?
H29 C29 C28 119.84(17) . . ?
C30 C29 C28 120.3(3) . . ?
C30 C29 H29 119.84(17) . . ?
C29 C30 C25 120.8(3) . . ?
C31 C30 C25 120.0(3) . . ?
C31 C30 C29 119.2(3) . . ?
N2 C31 O2 120.3(3) . . ?
C30 C31 O2 123.0(3) . . ?
C30 C31 N2 116.7(3) . . ?
N2 C32 O1 119.4(3) . . ?
C24 C32 O1 124.7(3) . . ?
C24 C32 N2 115.9(2) . . ?
C34 C33 N2 119.5(3) . . ?
C38 C33 N2 117.6(2) . . ?
C38 C33 C34 122.9(3) . . ?
C35 C34 C33 117.7(3) . . ?
C39 C34 C33 122.5(2) . . ?
C39 C34 C35 119.8(3) . . ?
H35 C35 C34 119.61(19) . . ?
C36 C35 C34 120.8(3) . . ?
C36 C35 H35 119.61(18) . . ?
H36 C36 C35 119.97(18) . . ?
C37 C36 C35 120.1(3) . . ?
C37 C36 H36 119.97(19) . . ?
H37 C37 C36 119.21(19) . . ?
C38 C37 C36 121.6(3) . . ?
C38 C37 H37 119.2(2) . . ?
C37 C38 C33 116.9(3) . . ?
C42 C38 C33 122.9(3) . . ?
C42 C38 C37 120.2(3) . . ?
H39 C39 C34 107.95(15) . . ?
C40 C39 C34 112.6(3) . . ?
C40 C39 H39 107.95(18) . . ?
C41 C39 C34 109.5(2) . . ?
C41 C39 H39 107.95(17) . . ?
C41 C39 C40 110.7(3) . . ?
H40a C40 C39 109.5 . . ?
H40b C40 C39 109.5 . . ?
H40b C40 H40a 109.5 . . ?
H40c C40 C39 109.5 . . ?
H40c C40 H40a 109.5 . . ?
H40c C40 H40b 109.5 . . ?
H41a C41 C39 109.5 . . ?
H41b C41 C39 109.5 . . ?
H41b C41 H41a 109.5 . . ?
H41c C41 C39 109.5 . . ?
H41c C41 H41a 109.5 . . ?
H41c C41 H41b 109.5 . . ?
H42 C42 C38 108.36(16) . . ?
H42a C42 C38 105.99(16) . . ?
H42a C42 H42 35.1 . . ?
C43A C42 C38 110.0(3) . . ?
C43A C42 H42 108.4(3) . . ?
C43A C42 H42a 76.9(3) . . ?
C44A C42 C38 111.8(3) . . ?
C44A C42 H42 108.4(2) . . ?
C44A C42 H42a 135.5(2) . . ?
C44A C42 C43A 109.8(3) . . ?
C43 C42 C38 116.7(7) . . ?
C43 C42 H42 128.6(7) . . ?
C43 C42 H42a 106.0(9) . . ?
C43 C42 C43A 33.7(9) . . ?
C43 C42 C44A 77.2(10) . . ?
C44 C42 C38 108.6(7) . . ?
C44 C42 H42 72.1(7) . . ?
C44 C42 H42a 106.0(7) . . ?
C44 C42 C43A 138.7(7) . . ?
C44 C42 C44A 40.0(7) . . ?
C44 C42 C43 112.9(11) . . ?
H18a C18A C17 109.5 . . ?
H18b C18A C17 109.5 . . ?
H18b C18A H18a 109.5 . . ?
H18c C18A C17 109.5 . . ?
H18c C18A H18a 109.5 . . ?
H18c C18A H18b 109.5 . . ?
H19a C19A C17 109.5 . . ?
H19b C19A C17 109.5 . . ?
H19b C19A H19a 109.5 . . ?
H19c C19A C17 109.5 . . ?
H19c C19A H19a 109.5 . . ?
H19c C19A H19b 109.5 . . ?
H20a C20A C17 109.5 . . ?
H20b C20A C17 109.5 . . ?
H20b C20A H20a 109.5 . . ?
H20c C20A C17 109.5 . . ?
H20c C20A H20a 109.5 . . ?
H20c C20A H20b 109.5 . . ?
H43a C43A C42 109.5 . . ?
H43b C43A C42 109.5 . . ?
H43b C43A H43a 109.5 . . ?
H43c C43A C42 109.5 . . ?
H43c C43A H43a 109.5 . . ?
H43c C43A H43b 109.5 . . ?
H44a C44A C42 109.5 . . ?
H44b C44A C42 109.5 . . ?
H44b C44A H44a 109.5 . . ?
H44c C44A C42 109.5 . . ?
H44c C44A H44a 109.5 . . ?
H44c C44A H44b 109.5 . . ?
H18d C18 C17 109.5 . . ?
H18e C18 C17 109.5 . . ?
H18e C18 H18d 109.5 . . ?
H18f C18 C17 109.5 . . ?
H18f C18 H18d 109.5 . . ?
H18f C18 H18e 109.5 . . ?
H19d C19 C17 109.5 . . ?
H19e C19 C17 109.5 . . ?
H19e C19 H19d 109.5 . . ?
H19f C19 C17 109.5 . . ?
H19f C19 H19d 109.5 . . ?
H19f C19 H19e 109.5 . . ?
H20d C20 C17 109.5 . . ?
H20e C20 C17 109.5 . . ?
H20e C20 H20d 109.5 . . ?
H20f C20 C17 109.5 . . ?
H20f C20 H20d 109.5 . . ?
H20f C20 H20e 109.5 . . ?
H43d C43 C42 109.5 . . ?
H43e C43 C42 109.5 . . ?
H43e C43 H43d 109.5 . . ?
H43f C43 C42 109.5 . . ?
H43f C43 H43d 109.5 . . ?
H43f C43 H43e 109.5 . . ?
H44d C44 C42 109.5 . . ?
H44e C44 C42 109.5 . . ?
H44e C44 H44d 109.5 . . ?
H44f C44 C42 109.5 . . ?
H44f C44 H44d 109.5 . . ?
H44f C44 H44e 109.5 . . ?

loop_
_geom_bond_atom_site_label_1
_geom_bond_atom_site_label_2
_geom_bond_distance
_geom_bond_site_symmetry_2
_geom_bond_publ_flag
O1 C32 1.206(4) . ?
O2 C31 1.206(4) . ?
N1 C1 1.391(4) . ?
N1 C12 1.403(4) . ?
N1 C21 1.424(4) . ?
N2 C31 1.422(4) . ?
N2 C32 1.396(3) . ?
N2 C33 1.451(3) . ?
C1 C2 1.389(4) . ?
C1 C6 1.408(4) . ?
C2 H2 0.9300 . ?
C2 C3 1.378(4) . ?
C3 H3 0.9300 . ?
C3 C4 1.407(4) . ?
C4 C5 1.392(4) . ?
C4 C13 1.532(4) . ?
C5 H5 0.9300 . ?
C5 C6 1.395(4) . ?
C6 C7 1.453(4) . ?
C7 C8 1.393(4) . ?
C7 C12 1.400(4) . ?
C8 H8 0.9300 . ?
C8 C9 1.390(4) . ?
C9 C10 1.400(4) . ?
C9 C17 1.526(5) . ?
C10 H10 0.9300 . ?
C10 C11 1.380(4) . ?
C11 H11 0.9300 . ?
C11 C12 1.390(4) . ?
C13 C14 1.537(4) . ?
C13 C15 1.538(4) . ?
C13 C16 1.527(4) . ?
C14 H14a 0.9600 . ?
C14 H14b 0.9600 . ?
C14 H14c 0.9600 . ?
C15 H15a 0.9600 . ?
C15 H15b 0.9600 . ?
C15 H15c 0.9600 . ?
C16 H16a 0.9600 . ?
C16 H16b 0.9600 . ?
C16 H16c 0.9600 . ?
C17 C18A 1.891(10) . ?
C17 C19A 1.282(11) . ?
C17 C20A 1.46(3) . ?
C17 C18 1.829(10) . ?
C17 C19 1.471(7) . ?
C17 C20 1.49(2) . ?
C21 C22 1.386(4) . ?
C21 C26 1.421(4) . ?
C22 H22 0.9300 . ?
C22 C23 1.415(4) . ?
C23 H23 0.9300 . ?
C23 C24 1.372(4) . ?
C24 C25 1.403(4) . ?
C24 C32 1.503(4) . ?
C25 C26 1.445(4) . ?
C25 C30 1.387(4) . ?
C26 C27 1.383(4) . ?
C27 H27 0.9300 . ?
C27 C28 1.378(4) . ?
C28 H28 0.9300 . ?
C28 C29 1.408(4) . ?
C29 H29 0.9300 . ?
C29 C30 1.380(4) . ?
C30 C31 1.476(4) . ?
C33 C34 1.396(4) . ?
C33 C38 1.395(4) . ?
C34 C35 1.396(4) . ?
C34 C39 1.510(4) . ?
C35 H35 0.9300 . ?
C35 C36 1.382(5) . ?
C36 H36 0.9300 . ?
C36 C37 1.381(5) . ?
C37 H37 0.9300 . ?
C37 C38 1.395(4) . ?
C38 C42 1.522(4) . ?
C39 H39 0.9800 . ?
C39 C40 1.510(5) . ?
C39 C41 1.548(4) . ?
C40 H40a 0.9600 . ?
C40 H40b 0.9600 . ?
C40 H40c 0.9600 . ?
C41 H41a 0.9600 . ?
C41 H41b 0.9600 . ?
C41 H41c 0.9600 . ?
C42 H42 0.9800 . ?
C42 H42a 0.9800 . ?
C42 C43A 1.527(5) . ?
C42 C44A 1.530(5) . ?
C42 C43 1.495(17) . ?
C42 C44 1.526(17) . ?
C18A H18a 0.9600 . ?
C18A H18b 0.9600 . ?
C18A H18c 0.9600 . ?
C19A H19a 0.9600 . ?
C19A H19b 0.9600 . ?
C19A H19c 0.9600 . ?
C20A H20a 0.9600 . ?
C20A H20b 0.9600 . ?
C20A H20c 0.9600 . ?
C43A H43a 0.9600 . ?
C43A H43b 0.9600 . ?
C43A H43c 0.9600 . ?
C44A H44a 0.9600 . ?
C44A H44b 0.9600 . ?
C44A H44c 0.9600 . ?
C18 H18d 0.9600 . ?
C18 H18e 0.9600 . ?
C18 H18f 0.9600 . ?
C19 H19d 0.9600 . ?
C19 H19e 0.9600 . ?
C19 H19f 0.9600 . ?
C20 H20d 0.9600 . ?
C20 H20e 0.9600 . ?
C20 H20f 0.9600 . ?
C43 H43d 0.9600 . ?
C43 H43e 0.9600 . ?
C43 H43f 0.9600 . ?
C44 H44d 0.9600 . ?
C44 H44e 0.9600 . ?
C44 H44f 0.9600 . ?

loop_
_geom_torsion_atom_site_label_1
_geom_torsion_atom_site_label_2
_geom_torsion_atom_site_label_3
_geom_torsion_atom_site_label_4
_geom_torsion
_geom_torsion_site_symmetry_1
_geom_torsion_site_symmetry_2
_geom_torsion_site_symmetry_3
_geom_torsion_site_symmetry_4
_geom_torsion_publ_flag
O1 C32 N2 C31 -174.2(3) . . . . ?
O1 C32 N2 C33 8.4(3) . . . . ?
O1 C32 C24 C23 -5.6(4) . . . . ?
O1 C32 C24 C25 173.5(3) . . . . ?
O2 C31 N2 C32 178.8(3) . . . . ?
O2 C31 N2 C33 -3.8(3) . . . . ?
O2 C31 C30 C25 176.1(3) . . . . ?
O2 C31 C30 C29 -2.5(3) . . . . ?
N1 C1 C2 C3 176.5(3) . . . . ?
N1 C1 C6 C5 -177.9(2) . . . . ?
N1 C1 C6 C7 0.7(3) . . . . ?
N1 C12 C7 C6 0.6(3) . . . . ?
N1 C12 C7 C8 179.6(2) . . . . ?
N1 C12 C11 C10 -179.2(3) . . . . ?
N1 C21 C22 C23 178.6(3) . . . . ?
N1 C21 C26 C25 -175.2(2) . . . . ?
N1 C21 C26 C27 4.4(3) . . . . ?
N2 C31 C30 C25 -4.2(3) . . . . ?
N2 C31 C30 C29 177.2(3) . . . . ?
N2 C32 C24 C23 173.8(3) . . . . ?
N2 C32 C24 C25 -7.1(3) . . . . ?
N2 C33 C34 C35 177.1(3) . . . . ?
N2 C33 C34 C39 -3.8(3) . . . . ?
N2 C33 C38 C37 -176.9(3) . . . . ?
N2 C33 C38 C42 3.6(3) . . . . ?
C1 C2 C3 C4 -0.2(3) . . . . ?
C1 C6 C5 C4 1.5(3) . . . . ?
C1 C6 C7 C8 -179.7(2) . . . . ?
C1 C6 C7 C12 -0.8(2) . . . . ?
C2 C3 C4 C5 0.4(3) . . . . ?
C2 C3 C4 C13 -176.2(3) . . . . ?
C3 C4 C5 C6 -1.1(3) . . . . ?
C3 C4 C13 C14 -55.3(3) . . . . ?
C3 C4 C13 C15 65.5(3) . . . . ?
C3 C4 C13 C16 -174.8(3) . . . . ?
C4 C5 C6 C7 -176.7(2) . . . . ?
C5 C6 C7 C8 -1.3(4) . . . . ?
C5 C6 C7 C12 177.6(3) . . . . ?
C6 C7 C8 C9 179.0(4) . . . . ?
C6 C7 C12 C11 179.3(2) . . . . ?
C7 C8 C9 C10 0.3(4) . . . . ?
C7 C8 C9 C17 -179.8(4) . . . . ?
C7 C12 C11 C10 2.3(3) . . . . ?
C8 C9 C10 C11 0.5(4) . . . . ?
C8 C9 C17 C18A 115.6(5) . . . . ?
C8 C9 C17 C19A -139.3(8) . . . . ?
C8 C9 C17 C20A 14.3(11) . . . . ?
C8 C9 C17 C18 -78.1(4) . . . . ?
C8 C9 C17 C19 176.1(6) . . . . ?
C8 C9 C17 C20 30.5(10) . . . . ?
C9 C10 C11 C12 -1.8(4) . . . . ?
C21 C22 C23 C24 -3.3(3) . . . . ?
C21 C26 C25 C24 -3.7(3) . . . . ?
C21 C26 C25 C30 176.2(3) . . . . ?
C21 C26 C27 C28 -177.6(3) . . . . ?
C22 C23 C24 C25 2.2(3) . . . . ?
C22 C23 C24 C32 -178.7(3) . . . . ?
C23 C24 C25 C26 1.3(3) . . . . ?
C23 C24 C25 C30 -178.5(3) . . . . ?
C24 C25 C26 C27 176.7(3) . . . . ?
C24 C25 C30 C29 -178.1(3) . . . . ?
C24 C25 C30 C31 3.3(3) . . . . ?
C25 C26 C27 C28 2.1(3) . . . . ?
C25 C30 C29 C28 0.9(3) . . . . ?
C26 C27 C28 C29 0.8(3) . . . . ?
C27 C28 C29 C30 -2.4(4) . . . . ?
C28 C29 C30 C31 179.4(3) . . . . ?
C33 C34 C35 C36 0.9(3) . . . . ?
C33 C34 C39 C40 115.3(3) . . . . ?
C33 C34 C39 C41 -121.1(3) . . . . ?
C33 C38 C37 C36 -1.3(3) . . . . ?
C33 C38 C42 C43A -107.2(4) . . . . ?
C33 C38 C42 C44A 130.5(3) . . . . ?
C33 C38 C42 C43 -143.3(12) . . . . ?
C33 C38 C42 C44 87.8(8) . . . . ?
C34 C35 C36 C37 -0.1(4) . . . . ?
C35 C36 C37 C38 0.3(4) . . . . ?
C36 C37 C38 C42 178.1(3) . . . . ?
C37 C38 C42 C43A 73.4(4) . . . . ?
C37 C38 C42 C44A -48.9(4) . . . . ?
C37 C38 C42 C43 37.3(12) . . . . ?
C37 C38 C42 C44 -91.6(8) . . . . ?
